data_2223809
loop_
_publ_author_name
'Shafiq, Zahid'
'Yaqub, Muhammad'
'Tahir, M. Nawaz'
'Hussain, Abid'
'Iqbal, M. Saeed'

_publ_section_title
;
 <i>N</i>'-[(<i>E</i>)-4-Hydroxy-3-methoxybenzylidene]benzohydrazide
;
_journal_coeditor_code HB5175
_journal_issue 11
_journal_name_full 'Acta Crystallographica Section E'
_journal_page_first o2898
_journal_paper_doi 10.1107/S1600536809044122
_journal_volume 65
_journal_year 2009
_chemical_formula_iupac 'C15 H14 N2 O3'
_chemical_formula_moiety 'C15 H14 N2 O3'
_chemical_formula_sum 'C15 H14 N2 O3'
_chemical_formula_weight 270.28
_chemical_name_systematic
;
<i>N</i>'-[(<i>E</i>)-4-Hydroxy-3-methoxybenzylidene]benzohydrazide
;
_space_group_IT_number 88
_symmetry_cell_setting tetragonal
_symmetry_space_group_name_Hall '-I 4ad'
_symmetry_space_group_name_H-M 'I 41/a :2'
_atom_sites_solution_hydrogens geom
_atom_sites_solution_primary direct
_atom_sites_solution_secondary difmap
_audit_creation_method SHELXL-97
_cell_angle_alpha 90
_cell_angle_beta 90
_cell_angle_gamma 90
_cell_formula_units_Z 16
_cell_length_a 18.6994(8)
_cell_length_b 18.6994(8)
_cell_length_c 15.7223(12)
_cell_measurement_reflns_used 3393
_cell_measurement_temperature 296(2)
_cell_measurement_theta_max 28.30
_cell_measurement_theta_min 1.69
_cell_volume 5497.6(5)
_computing_cell_refinement 'SAINT (Bruker, 2007)'
_computing_data_collection 'APEX2 (Bruker, 2007)'
_computing_data_reduction 'SAINT (Bruker, 2007)'
_computing_molecular_graphics 'ORTEP-3 (Farrugia, 1997) and PLATON (Spek, 2009)'
_computing_publication_material
;
WinGX (Farrugia, 1999) and PLATON (Spek, 2009)
;
_computing_structure_refinement 'SHELXL97 (Sheldrick, 2008)'
_computing_structure_solution 'SHELXS97 (Sheldrick, 2008)'
_diffrn_ambient_temperature 296(2)
_diffrn_detector_area_resol_mean 7.40
_diffrn_measured_fraction_theta_full 0.991
_diffrn_measured_fraction_theta_max 0.991
_diffrn_measurement_device_type 'Bruker Kappa APEXII CCD'
_diffrn_measurement_method \w
_diffrn_radiation_monochromator graphite
_diffrn_radiation_source 'fine-focus sealed tube'
_diffrn_radiation_type MoK\a
_diffrn_radiation_wavelength 0.71073
_diffrn_reflns_av_R_equivalents 0.0356
_diffrn_reflns_av_sigmaI/netI 0.0475
_diffrn_reflns_limit_h_max 24
_diffrn_reflns_limit_h_min -24
_diffrn_reflns_limit_k_max 24
_diffrn_reflns_limit_k_min -24
_diffrn_reflns_limit_l_max 20
_diffrn_reflns_limit_l_min -20
_diffrn_reflns_number 15310
_diffrn_reflns_theta_full 28.30
_diffrn_reflns_theta_max 28.30
_diffrn_reflns_theta_min 1.69
_diffrn_standards_number 0
_exptl_absorpt_coefficient_mu 0.093
_exptl_absorpt_correction_T_max 0.979
_exptl_absorpt_correction_T_min 0.976
_exptl_absorpt_correction_type multi-scan
_exptl_absorpt_process_details '(SADABS; Bruker, 2005)'
_exptl_crystal_colour colourless
_exptl_crystal_density_diffrn 1.306
_exptl_crystal_density_method 'not measured'
_exptl_crystal_description prism
_exptl_crystal_F_000 2272
_exptl_crystal_size_max 0.28
_exptl_crystal_size_mid 0.24
_exptl_crystal_size_min 0.22
_refine_diff_density_max 0.220
_refine_diff_density_min -0.143
_refine_ls_goodness_of_fit_ref 0.993
_refine_ls_hydrogen_treatment constr
_refine_ls_matrix_type full
_refine_ls_number_parameters 214
_refine_ls_number_reflns 3393
_refine_ls_number_restraints 0
_refine_ls_restrained_S_all 0.993
_refine_ls_R_factor_all 0.1199
_refine_ls_R_factor_gt 0.0477
_refine_ls_shift/su_max 0.000
_refine_ls_shift/su_mean 0.000
_refine_ls_structure_factor_coef Fsqd
_refine_ls_weighting_details 'calc w=1/[\s^2^(Fo^2^)+(0.071P)^2^+0.721P] where P=(Fo^2^+2Fc^2^)/3'
_refine_ls_weighting_scheme calc
_refine_ls_wR_factor_gt 0.1213
_refine_ls_wR_factor_ref 0.1510
_reflns_number_gt 1656
_reflns_number_total 3393
_reflns_threshold_expression I>2\s(I)
_cod_data_source_file hb5175.cif
_cod_data_source_block I
_cod_original_sg_symbol_H-M 'I 41/a'
_cod_database_code 2223809
_cod_database_fobs_code 2223809

loop_
_symmetry_equiv_pos_site_id
_symmetry_equiv_pos_as_xyz
1 x,y,z
2 3/4-y,1/4+x,1/4+z
3 1/2-x,-y,1/2+z
4 3/4+y,3/4-x,3/4+z
5 -x,-y,-z
6 1/4+y,3/4-x,3/4-z
7 1/2+x,y,1/2-z
8 1/4-y,1/4+x,1/4-z
9 1/2+x,1/2+y,1/2+z
10 1/4-y,3/4+x,3/4+z
11 -x,1/2-y,z
12 1/4+y,1/4-x,1/4+z
13 1/2-x,1/2-y,1/2-z
14 3/4+y,1/4-x,1/4-z
15 x,1/2+y,-z
16 3/4-y,3/4+x,3/4-z

loop_
_atom_site_aniso_label
_atom_site_aniso_U_11
_atom_site_aniso_U_22
_atom_site_aniso_U_33
_atom_site_aniso_U_12
_atom_site_aniso_U_13
_atom_site_aniso_U_23
O1 0.0871(11) 0.0700(10) 0.0346(6) -0.0024(8) -0.0072(6) -0.0015(6)
O2 0.0768(11) 0.0677(11) 0.0699(9) -0.0116(8) 0.0145(8) 0.0004(7)
O3 0.0816(11) 0.0916(12) 0.0521(8) -0.0187(9) 0.0146(7) -0.0128(7)
N1 0.0632(11) 0.0790(12) 0.0309(7) -0.0057(9) 0.0011(7) 0.0057(7)
N2 0.0605(11) 0.0739(12) 0.0390(8) 0.0006(10) 0.0052(7) 0.0098(8)
C1A 0.064(3) 0.050(3) 0.0334(19) 0.0030(19) -0.0007(14) -0.0007(18)
C2A 0.0692(19) 0.083(2) 0.0512(14) -0.0108(16) -0.0127(13) 0.0175(14)
C3A 0.099(3) 0.092(3) 0.0528(16) -0.015(2) -0.0081(18) 0.0242(17)
C4A 0.105(3) 0.068(3) 0.070(2) -0.017(2) 0.0224(19) -0.0005(19)
C5A 0.064(2) 0.077(2) 0.087(2) -0.0071(16) 0.0126(16) -0.0008(16)
C6A 0.0558(19) 0.0681(19) 0.0618(15) 0.0009(13) -0.0030(12) 0.0011(12)
C7 0.0602(13) 0.0538(12) 0.0346(9) 0.0093(10) -0.0013(8) 0.0004(8)
C8 0.0648(14) 0.0671(14) 0.0433(10) 0.0071(11) 0.0044(9) 0.0017(9)
C9 0.0589(13) 0.0566(13) 0.0494(10) 0.0046(10) 0.0034(9) 0.0041(9)
C10 0.0740(15) 0.0623(15) 0.0552(11) 0.0051(12) 0.0086(11) -0.0063(10)
C11 0.0727(16) 0.0500(13) 0.0680(13) -0.0021(11) 0.0014(11) -0.0046(10)
C12 0.0618(14) 0.0516(13) 0.0544(11) 0.0014(10) 0.0027(10) 0.0070(9)
C13 0.0640(14) 0.0615(14) 0.0437(10) 0.0030(11) 0.0025(9) 0.0010(9)
C14 0.0619(14) 0.0634(14) 0.0474(10) -0.0053(10) 0.0008(9) 0.0013(9)
C15 0.110(2) 0.127(2) 0.0599(14) -0.0388(18) 0.0150(13) -0.0343(14)
C2B 0.053(7) 0.058(8) 0.067(7) -0.013(6) 0.004(5) 0.002(6)
C3B 0.081(10) 0.089(11) 0.058(7) 0.012(9) 0.008(6) 0.007(7)
C4B 0.098(15) 0.084(14) 0.051(9) -0.001(11) 0.026(8) 0.008(8)
C5B 0.094(11) 0.063(9) 0.118(12) -0.014(8) -0.003(8) -0.001(8)
C6B 0.084(9) 0.066(9) 0.060(6) -0.011(7) 0.000(6) -0.005(6)
C1B 0.029(7) 0.066(15) 0.071(14) -0.016(7) -0.013(7) -0.013(11)

loop_
_atom_site_type_symbol
_atom_site_label
_atom_site_fract_x
_atom_site_fract_y
_atom_site_fract_z
_atom_site_U_iso_or_equiv
_atom_site_thermal_displace_type
_atom_site_calc_flag
_atom_site_refinement_flags
_atom_site_occupancy
O O1 0.31015(8) 0.09452(8) 0.50043(7) 0.0639(5) Uani . . 1.000
O O2 -0.07897(8) -0.13841(8) 0.63057(9) 0.0715(6) Uani . . 1.000
O O3 -0.00552(9) -0.02825(9) 0.69117(8) 0.0751(6) Uani . . 1.000
N N1 0.23647(9) 0.04528(9) 0.40397(9) 0.0577(6) Uani . . 1.000
N N2 0.19267(9) 0.01533(10) 0.46558(9) 0.0578(6) Uani . . 1.000
C C1A 0.32949(10) 0.12512(10) 0.35611(10) 0.0491(15) Uani . . 0.813(3)
C C2A 0.29168(9) 0.15525(12) 0.28897(12) 0.0678(10) Uani . . 0.813(3)
C C3A 0.32797(12) 0.19079(13) 0.22442(11) 0.0813(15) Uani . . 0.813(3)
C C4A 0.40207(12) 0.19620(12) 0.22701(11) 0.0810(16) Uani . . 0.813(3)
C C5A 0.43989(9) 0.16606(11) 0.29416(13) 0.0760(12) Uani . . 0.813(3)
C C6A 0.40360(10) 0.13052(10) 0.35871(10) 0.0619(10) Uani . . 0.813(3)
C C7 0.29070(11) 0.08778(10) 0.42620(10) 0.0495(7) Uani . . 1.000
C C8 0.14721(12) -0.02955(12) 0.43724(12) 0.0584(7) Uani . . 1.000
C C9 0.09173(11) -0.06060(11) 0.49065(11) 0.0550(7) Uani . . 1.000
C C10 0.05165(12) -0.11712(12) 0.46193(12) 0.0638(8) Uani . . 1.000
C C11 -0.00483(12) -0.14403(11) 0.51003(13) 0.0636(8) Uani . . 1.000
C C12 -0.02232(11) -0.11260(11) 0.58606(12) 0.0559(7) Uani . . 1.000
C C13 0.01804(11) -0.05554(11) 0.61574(11) 0.0564(7) Uani . . 1.000
C C14 0.07470(11) -0.02999(11) 0.56916(11) 0.0576(7) Uani . . 1.000
C C15 0.03358(16) 0.02801(17) 0.72880(14) 0.0990(11) Uani . . 1.000
C C2B 0.3203(5) 0.1020(4) 0.2723(5) 0.059(4) Uani . . 0.187(3)
C C3B 0.3506(6) 0.1424(5) 0.2075(4) 0.076(5) Uani . . 0.187(3)
C C4B 0.3772(7) 0.2103(5) 0.2246(5) 0.078(7) Uani . . 0.187(3)
C C5B 0.3737(6) 0.2377(4) 0.3067(6) 0.092(6) Uani . . 0.187(3)
C C6B 0.3434(5) 0.1973(4) 0.3716(4) 0.070(5) Uani . . 0.187(3)
C C1B 0.3167(5) 0.1294(4) 0.3544(4) 0.055(7) Uani . . 0.187(3)
H H5A 0.48947 0.16967 0.29590 0.0913 Uiso . . 0.813(3)
H H6A 0.42890 0.11036 0.40363 0.0743 Uiso . . 0.813(3)
H H10 0.06233 -0.13774 0.40962 0.0766 Uiso . . 1.000
H H11 -0.03064 -0.18328 0.49061 0.0763 Uiso . . 1.000
H H14 0.10184 0.00784 0.58997 0.0691 Uiso . . 1.000
H H15A 0.03617 0.06754 0.68996 0.1486 Uiso . . 1.000
H H15B 0.08102 0.01179 0.74192 0.1486 Uiso . . 1.000
H H15C 0.01014 0.04298 0.78013 0.1486 Uiso . . 1.000
H H8 0.14959 -0.04294 0.38034 0.0701 Uiso . . 1.000
H H1 0.22866 0.03642 0.35111 0.0692 Uiso . . 1.000
H H2 -0.08451 -0.11459 0.67387 0.1072 Uiso . . 1.000
H H2A 0.24210 0.15164 0.28723 0.0814 Uiso . . 0.813(3)
H H3A 0.30267 0.21096 0.17949 0.0978 Uiso . . 0.813(3)
H H4A 0.42635 0.21997 0.18383 0.0970 Uiso . . 0.813(3)
H H2B 0.30242 0.05661 0.26082 0.0709 Uiso . . 0.187(3)
H H3B 0.35296 0.12407 0.15254 0.0912 Uiso . . 0.187(3)
H H4B 0.39750 0.23733 0.18123 0.0932 Uiso . . 0.187(3)
H H5B 0.39151 0.28312 0.31819 0.1097 Uiso . . 0.187(3)
H H6B 0.34098 0.21565 0.42646 0.0839 Uiso . . 0.187(3)

loop_
_atom_type_symbol
_atom_type_description
_atom_type_scat_dispersion_real
_atom_type_scat_dispersion_imag
_atom_type_scat_source
C C 0.0033 0.0016 'International Tables Vol C Tables 4.2.6.8 and 6.1.1.4'
H H 0.0000 0.0000 'International Tables Vol C Tables 4.2.6.8 and 6.1.1.4'
N N 0.0061 0.0033 'International Tables Vol C Tables 4.2.6.8 and 6.1.1.4'
O O 0.0106 0.0060 'International Tables Vol C Tables 4.2.6.8 and 6.1.1.4'

loop_
_geom_angle_atom_site_label_1
_geom_angle_atom_site_label_2
_geom_angle_atom_site_label_3
_geom_angle_site_symmetry_1
_geom_angle_site_symmetry_2
_geom_angle_site_symmetry_3
_geom_angle
_geom_angle_publ_flag
C13 O3 C15 . . . 118.43(18) no
C12 O2 H2 . . . 109.00 no
N2 N1 C7 . . . 120.41(14) no
N1 N2 C8 . . . 114.55(15) no
N2 N1 H1 . . . 120.00 no
C7 N1 H1 . . . 120.00 no
C2A C1A C6A . . . 120.00(16) no
C2A C1A C7 . . . 120.21(17) no
C6A C1A C7 . . . 119.78(15) no
C2B C1B C6B . . . 120.0(7) no
C2B C1B C7 . . . 122.6(6) no
C6B C1B C7 . . . 117.2(5) no
C1A C2A C3A . . . 120.00(17) no
C1B C2B C3B . . . 120.0(7) no
C2A C3A C4A . . . 120.01(18) no
C2B C3B C4B . . . 120.1(7) no
C3A C4A C5A . . . 120.00(18) no
C3B C4B C5B . . . 120.0(8) no
C4A C5A C6A . . . 120.00(17) no
C4B C5B C6B . . . 120.0(8) no
C1A C6A C5A . . . 120.00(16) no
C1B C6B C5B . . . 120.0(6) no
O1 C7 C1A . . . 120.62(18) no
O1 C7 C1B . . . 125.7(3) no
O1 C7 N1 . . . 122.31(17) no
N1 C7 C1A . . . 117.02(14) no
N1 C7 C1B . . . 111.7(3) no
N2 C8 C9 . . . 122.43(17) no
C8 C9 C10 . . . 120.45(17) no
C8 C9 C14 . . . 120.57(18) no
C10 C9 C14 . . . 118.80(18) no
C9 C10 C11 . . . 120.91(18) no
C10 C11 C12 . . . 119.94(19) no
C11 C12 C13 . . . 119.53(19) no
O2 C12 C11 . . . 118.86(18) no
O2 C12 C13 . . . 121.61(17) no
O3 C13 C14 . . . 125.62(18) no
C12 C13 C14 . . . 120.50(17) no
O3 C13 C12 . . . 113.85(18) no
C9 C14 C13 . . . 120.28(19) no
C1A C2A H2A . . . 120.00 no
C3A C2A H2A . . . 120.00 no
C1B C2B H2B . . . 120.00 no
C3B C2B H2B . . . 120.00 no
C4A C3A H3A . . . 120.00 no
C2A C3A H3A . . . 120.00 no
C4B C3B H3B . . . 120.00 no
C2B C3B H3B . . . 120.00 no
C3A C4A H4A . . . 120.00 no
C5A C4A H4A . . . 120.00 no
C5B C4B H4B . . . 120.00 no
C3B C4B H4B . . . 120.00 no
C6A C5A H5A . . . 120.00 no
C4A C5A H5A . . . 120.00 no
C4B C5B H5B . . . 120.00 no
C6B C5B H5B . . . 120.00 no
C1A C6A H6A . . . 120.00 no
C5A C6A H6A . . . 120.00 no
C5B C6B H6B . . . 120.00 no
C1B C6B H6B . . . 120.00 no
C9 C8 H8 . . . 119.00 no
N2 C8 H8 . . . 119.00 no
C9 C10 H10 . . . 120.00 no
C11 C10 H10 . . . 120.00 no
C12 C11 H11 . . . 120.00 no
C10 C11 H11 . . . 120.00 no
C13 C14 H14 . . . 120.00 no
C9 C14 H14 . . . 120.00 no
O3 C15 H15C . . . 109.00 no
O3 C15 H15B . . . 109.00 no
H15B C15 H15C . . . 109.00 no
H15A C15 H15B . . . 109.00 no
H15A C15 H15C . . . 109.00 no
O3 C15 H15A . . . 109.00 no

loop_
_geom_bond_atom_site_label_1
_geom_bond_atom_site_label_2
_geom_bond_site_symmetry_1
_geom_bond_site_symmetry_2
_geom_bond_distance
_geom_bond_publ_flag
O1 C7 . . 1.229(2) no
O2 C12 . . 1.358(2) no
O3 C13 . . 1.364(2) no
O3 C15 . . 1.411(3) no
O2 H2 . . 0.8200 no
N1 N2 . . 1.387(2) no
N1 C7 . . 1.335(3) no
N2 C8 . . 1.275(3) no
N1 H1 . . 0.8600 no
C1A C6A . . 1.390(3) no
C1A C7 . . 1.493(2) no
C1A C2A . . 1.390(3) no
C1B C2B . . 1.390(10) no
C1B C6B . . 1.391(11) no
C1B C7 . . 1.455(7) no
C2A C3A . . 1.390(3) no
C2B C3B . . 1.389(12) no
C3A C4A . . 1.390(3) no
C3B C4B . . 1.390(14) no
C4A C5A . . 1.390(3) no
C4B C5B . . 1.390(12) no
C5A C6A . . 1.390(3) no
C5B C6B . . 1.390(12) no
C8 C9 . . 1.456(3) no
C9 C14 . . 1.397(3) no
C9 C10 . . 1.372(3) no
C10 C11 . . 1.393(3) no
C11 C12 . . 1.372(3) no
C12 C13 . . 1.388(3) no
C13 C14 . . 1.374(3) no
C2A H2A . . 0.9300 no
C2B H2B . . 0.9300 no
C3A H3A . . 0.9300 no
C3B H3B . . 0.9300 no
C4A H4A . . 0.9300 no
C4B H4B . . 0.9300 no
C5A H5A . . 0.9300 no
C5B H5B . . 0.9300 no
C6A H6A . . 0.9300 no
C6B H6B . . 0.9300 no
C8 H8 . . 0.9300 no
C10 H10 . . 0.9300 no
C11 H11 . . 0.9300 no
C14 H14 . . 0.9300 no
C15 H15B . . 0.9600 no
C15 H15C . . 0.9600 no
C15 H15A . . 0.9600 no

loop_
_geom_hbond_atom_site_label_D
_geom_hbond_atom_site_label_H
_geom_hbond_atom_site_label_A
_geom_hbond_site_symmetry_A
_geom_hbond_distance_DH
_geom_hbond_distance_HA
_geom_hbond_distance_DA
_geom_hbond_angle_DHA
_geom_hbond_publ_flag
O2 H2 O3 . 0.82 2.21 2.653(2) 115 yes
N1 H1 O1 10_544 0.86 2.14 2.8633(19) 142 yes
O2 H2 O1 14_456 0.82 2.05 2.773(2) 146 yes
C2A H2A O1 10_544 0.93 2.43 3.165(2) 136 yes

loop_
_geom_torsion_atom_site_label_1
_geom_torsion_atom_site_label_2
_geom_torsion_atom_site_label_3
_geom_torsion_atom_site_label_4
_geom_torsion_site_symmetry_1
_geom_torsion_site_symmetry_2
_geom_torsion_site_symmetry_3
_geom_torsion_site_symmetry_4
_geom_torsion
_geom_torsion_publ_flag
C15 O3 C13 C12 . . . . 177.4(2) no
C15 O3 C13 C14 . . . . -4.5(3) no
C7 N1 N2 C8 . . . . -173.59(19) no
N2 N1 C7 O1 . . . . 10.0(3) no
N2 N1 C7 C1A . . . . -172.51(17) no
N1 N2 C8 C9 . . . . -173.17(18) no
C6A C1A C2A C3A . . . . 0.0(3) no
C7 C1A C2A C3A . . . . 179.15(19) no
C2A C1A C6A C5A . . . . 0.0(3) no
C7 C1A C6A C5A . . . . -179.15(17) no
C2A C1A C7 O1 . . . . -140.5(2) no
C2A C1A C7 N1 . . . . 42.0(3) no
C6A C1A C7 O1 . . . . 38.6(3) no
C6A C1A C7 N1 . . . . -138.89(19) no
C1A C2A C3A C4A . . . . 0.0(3) no
C2A C3A C4A C5A . . . . 0.0(3) no
C3A C4A C5A C6A . . . . 0.0(3) no
C4A C5A C6A C1A . . . . 0.0(3) no
N2 C8 C9 C10 . . . . -169.1(2) no
N2 C8 C9 C14 . . . . 15.8(3) no
C8 C9 C10 C11 . . . . -175.5(2) no
C14 C9 C10 C11 . . . . -0.3(3) no
C8 C9 C14 C13 . . . . 174.08(19) no
C10 C9 C14 C13 . . . . -1.1(3) no
C9 C10 C11 C12 . . . . 1.9(3) no
C10 C11 C12 O2 . . . . 178.01(19) no
C10 C11 C12 C13 . . . . -2.1(3) no
O2 C12 C13 O3 . . . . -1.2(3) no
O2 C12 C13 C14 . . . . -179.40(18) no
C11 C12 C13 O3 . . . . 178.91(18) no
C11 C12 C13 C14 . . . . 0.7(3) no
O3 C13 C14 C9 . . . . -177.09(19) no
C12 C13 C14 C9 . . . . 0.9(3) no
